data_2242495
loop_
_publ_author_name
'McNeil, Jr, Derek L.'
'Beckford, Daihlia J.'
'Kneebone, Jared L.'
'Carpenter, Stephanie H.'
'Brennessel, William W.'
'Neidig, Michael L.'

_publ_section_title
;
 Crystal structures of two new six-coordinate iron(III) complexes with
 1,2-bis(diphenylphosphane) ligands
;
_journal_coeditor_code PJ2052
_journal_issue 6
_journal_name_full 'Acta Crystallographica Section E'
_journal_page_first 803
_journal_page_last 807
_journal_paper_doi 10.1107/S2056989018006898
_journal_volume 74
_journal_year 2018
_chemical_formula_iupac '[Fe Cl2 (C26 H22 P2)2] [Fe Cl4], 0.59C H2 Cl2'
_chemical_formula_moiety 'C52 H44 Cl2 Fe P4 +, Cl4 Fe -, 0.59(C H2 Cl2)'
_chemical_formula_sum 'C52.59 H45.18 Cl7.18 Fe2 P4'
_chemical_formula_weight 1167.47
_chemical_name_systematic
;<i>trans</i>-Bis[1,2-bis(diphenylphosphane)ethylene]dichloridoiron(III)
tetrachloridoferrate(III) dichloromethane 0.59-solvate
;
_space_group_crystal_system monoclinic
_space_group_IT_number 15
_space_group_name_Hall '-C 2yc'
_space_group_name_H-M_alt 'C 1 2/c 1'
_symmetry_space_group_name_Hall '-C 2yc'
_symmetry_space_group_name_H-M 'C 1 2/c 1'
_atom_sites_solution_hydrogens geom
_atom_sites_solution_primary dual
_atom_sites_solution_secondary difmap
_audit_creation_method SHELXL-2016/6
_cell_angle_alpha 90
_cell_angle_beta 100.541(2)
_cell_angle_gamma 90
_cell_formula_units_Z 4
_cell_length_a 9.7528(7)
_cell_length_b 23.6871(17)
_cell_length_c 23.6871(17)
_cell_measurement_reflns_used 4040
_cell_measurement_temperature 100.0(5)
_cell_measurement_theta_max 29.46
_cell_measurement_theta_min 2.31
_cell_volume 5379.7(7)
_computing_cell_refinement
;
SAINT (Bruker, 2013)
;
_computing_data_collection
;
APEX3 (Bruker, 2016)
;
_computing_data_reduction
;
SAINT (Bruker, 2013)
;
_computing_molecular_graphics
;
SHELXTL (Sheldrick, 2008)
;
_computing_publication_material
;
SHELXTL (Sheldrick, 2008)
;
_computing_structure_refinement
;
SHELXL-2016/6 (Sheldrick, 2015b)
;
_computing_structure_solution
;
SHELXT-2014/5 (Sheldrick, 2015a)
;
_diffrn_ambient_temperature 100.0(5)
_diffrn_measured_fraction_theta_full 0.999
_diffrn_measured_fraction_theta_max 0.998
_diffrn_measurement_device_type 'Bruker SMART APEX II CCD platform'
_diffrn_measurement_method '\w scans'
_diffrn_radiation_type MoK\a
_diffrn_radiation_wavelength 0.71073
_diffrn_reflns_av_R_equivalents 0.0913
_diffrn_reflns_limit_h_max 14
_diffrn_reflns_limit_h_min -14
_diffrn_reflns_limit_k_max 34
_diffrn_reflns_limit_k_min -34
_diffrn_reflns_limit_l_max 34
_diffrn_reflns_limit_l_min -34
_diffrn_reflns_number 71735
_diffrn_reflns_theta_full 31.506
_diffrn_reflns_theta_max 31.517
_diffrn_reflns_theta_min 1.719
_exptl_absorpt_coefficient_mu 1.050
_exptl_absorpt_correction_T_max 0.7462
_exptl_absorpt_correction_T_min 0.6429
_exptl_absorpt_correction_type multi-scan
_exptl_absorpt_process_details
;
(SADABS; Krause <i>et al</i>., 2015)
;
_exptl_crystal_colour red-violet
_exptl_crystal_density_diffrn 1.441
_exptl_crystal_description plate
_exptl_crystal_F_000 2380
_exptl_crystal_size_max 0.22
_exptl_crystal_size_mid 0.22
_exptl_crystal_size_min 0.10
_refine_diff_density_max 0.739
_refine_diff_density_min -0.673
_refine_ls_extinction_method none
_refine_ls_goodness_of_fit_ref 1.050
_refine_ls_hydrogen_treatment constr
_refine_ls_matrix_type full
_refine_ls_number_parameters 325
_refine_ls_number_reflns 8962
_refine_ls_number_restraints 33
_refine_ls_restrained_S_all 1.049
_refine_ls_R_factor_all 0.0782
_refine_ls_R_factor_gt 0.0482
_refine_ls_shift/su_max 0.001
_refine_ls_shift/su_mean 0.000
_refine_ls_structure_factor_coef Fsqd
_refine_ls_weighting_details 'w=1/[\s^2^(Fo^2^)+(0.0418P)^2^+11.3134P] where P=(Fo^2^+2Fc^2^)/3'
_refine_ls_weighting_scheme calc
_refine_ls_wR_factor_gt 0.1065
_refine_ls_wR_factor_ref 0.1190
_reflns_number_gt 6273
_reflns_number_total 8962
_reflns_threshold_expression 'I > 2\s(I)'
_cod_data_source_file pj2052sup1.cif
_cod_data_source_block 1
_cod_database_code 2242495
_shelx_space_group_comment
;
The symmetry employed for this shelxl refinement is uniquely defined
by the following loop, which should always be used as a source of
symmetry information in preference to the above space-group names.
They are only intended as comments.
;
_shelx_estimated_absorpt_t_min 0.802
_shelx_estimated_absorpt_t_max 0.902

loop_
_space_group_symop_operation_xyz
'x, y, z'
'-x, y, -z+1/2'
'x+1/2, y+1/2, z'
'-x+1/2, y+1/2, -z+1/2'
'-x, -y, -z'
'x, -y, z-1/2'
'-x+1/2, -y+1/2, -z'
'x+1/2, -y+1/2, z-1/2'

loop_
_atom_site_type_symbol
_atom_site_label
_atom_site_fract_x
_atom_site_fract_y
_atom_site_fract_z
_atom_site_U_iso_or_equiv
_atom_site_adp_type
_atom_site_calc_flag
_atom_site_occupancy
_atom_site_disorder_assembly
_atom_site_disorder_group
Fe Fe1 0.500000 0.500000 0.500000 0.01605(10) Uani d 1 A .
Cl Cl1 0.71798(6) 0.53023(2) 0.52215(2) 0.02045(12) Uani d 1 . .
P P1 0.46240(6) 0.51308(3) 0.59502(3) 0.01981(13) Uani d 1 . .
P P2 0.56127(7) 0.40841(3) 0.53686(3) 0.02134(13) Uani d 1 . .
C C1 0.4343(3) 0.44397(12) 0.62312(12) 0.0295(6) Uani d 1 . .
H H1 0.390120 0.440031 0.655474 0.035 Uiso calc 1 . .
C C2 0.4761(3) 0.39907(12) 0.59802(13) 0.0321(6) Uani d 1 . .
H H2 0.461628 0.362302 0.611842 0.038 Uiso calc 1 . .
C C3 0.605(2) 0.5342(6) 0.6520(8) 0.0227(16) Uani d 0.439(6) A 1
C C4 0.6555(15) 0.4985(4) 0.6979(5) 0.0311(15) Uani d 0.439(6) A 1
H H4 0.618358 0.461673 0.699969 0.037 Uiso calc 0.439(6) A 1
C C5 0.7618(11) 0.5184(4) 0.7406(4) 0.0393(15) Uani d 0.439(6) A 1
H H5 0.798729 0.494642 0.772091 0.047 Uiso calc 0.439(6) A 1
C C6 0.8136(10) 0.5718(4) 0.7377(4) 0.0386(16) Uani d 0.439(6) A 1
H H6 0.885234 0.584895 0.767556 0.046 Uiso calc 0.439(6) A 1
C C7 0.7637(10) 0.6067(4) 0.6925(4) 0.0322(13) Uani d 0.439(6) A 1
H H7 0.801045 0.643578 0.690908 0.039 Uiso calc 0.439(6) A 1
C C8 0.6576(15) 0.5879(5) 0.6487(6) 0.0258(14) Uani d 0.439(6) A 1
H H8 0.622193 0.611721 0.617137 0.031 Uiso calc 0.439(6) A 1
C C3' 0.5987(16) 0.5479(4) 0.6468(6) 0.0227(16) Uani d 0.561(6) A 5
C C4' 0.6649(11) 0.5188(3) 0.6964(4) 0.0311(15) Uani d 0.561(6) A 5
H H4' 0.640148 0.480827 0.702639 0.037 Uiso calc 0.561(6) A 5
C C5' 0.7671(8) 0.5460(3) 0.7365(3) 0.0393(15) Uani d 0.561(6) A 5
H H5' 0.810045 0.526376 0.770080 0.047 Uiso calc 0.561(6) A 5
C C6' 0.8060(7) 0.6004(3) 0.7280(3) 0.0386(16) Uani d 0.561(6) A 5
H H6' 0.875271 0.618286 0.755653 0.046 Uiso calc 0.561(6) A 5
C C7' 0.7444(7) 0.6293(3) 0.6793(3) 0.0322(13) Uani d 0.561(6) A 5
H H7' 0.771181 0.667151 0.673465 0.039 Uiso calc 0.561(6) A 5
C C8' 0.6426(11) 0.6029(3) 0.6384(4) 0.0258(14) Uani d 0.561(6) A 5
H H8' 0.602754 0.622673 0.604511 0.031 Uiso calc 0.561(6) A 5
C C9 0.3051(2) 0.54964(11) 0.60637(10) 0.0213(5) Uani d 1 . .
C C10 0.3035(3) 0.60629(12) 0.62219(12) 0.0283(5) Uani d 1 . .
H H10 0.388476 0.626830 0.630628 0.034 Uiso calc 1 . .
C C11 0.1786(3) 0.63282(14) 0.62566(13) 0.0377(7) Uani d 1 . .
H H11 0.177872 0.671691 0.635490 0.045 Uiso calc 1 . .
C C12 0.0553(3) 0.60285(15) 0.61486(13) 0.0404(8) Uani d 1 . .
H H12 -0.030285 0.621444 0.616380 0.048 Uiso calc 1 . .
C C13 0.0553(3) 0.54595(14) 0.60185(12) 0.0338(6) Uani d 1 . .
H H13 -0.029162 0.524979 0.596454 0.041 Uiso calc 1 . .
C C14 0.1798(2) 0.51970(12) 0.59672(11) 0.0249(5) Uani d 1 . .
H H14 0.179670 0.480912 0.586525 0.030 Uiso calc 1 . .
C C15 0.4992(3) 0.34577(11) 0.49472(13) 0.0292(6) Uani d 1 . .
C C16 0.3571(3) 0.33373(12) 0.48605(16) 0.0409(8) Uani d 1 . .
H H16 0.296816 0.356038 0.504190 0.049 Uiso calc 1 . .
C C17 0.3039(4) 0.28904(13) 0.4508(2) 0.0542(10) Uani d 1 . .
H H17 0.206782 0.281126 0.444628 0.065 Uiso calc 1 . .
C C18 0.3916(4) 0.25578(13) 0.4246(2) 0.0554(10) Uani d 1 . .
H H18 0.354057 0.226315 0.399149 0.066 Uiso calc 1 . .
C C19 0.5340(3) 0.26585(13) 0.43563(17) 0.0434(8) Uani d 1 . .
H H19 0.594411 0.241985 0.419199 0.052 Uiso calc 1 . .
C C20 0.5891(3) 0.31054(11) 0.47053(13) 0.0323(6) Uani d 1 . .
H H20 0.686832 0.317231 0.477997 0.039 Uiso calc 1 . .
C C21 0.7448(3) 0.39546(10) 0.56642(11) 0.0235(5) Uani d 1 . .
C C22 0.8443(3) 0.40043(10) 0.53138(11) 0.0230(5) Uani d 1 . .
H H22 0.815723 0.409121 0.491821 0.028 Uiso calc 1 . .
C C23 0.9851(3) 0.39282(11) 0.55371(12) 0.0270(5) Uani d 1 . .
H H23 1.052194 0.395727 0.529381 0.032 Uiso calc 1 . .
C C24 1.0276(3) 0.38094(11) 0.61176(13) 0.0311(6) Uani d 1 . .
H H24 1.123860 0.376665 0.627434 0.037 Uiso calc 1 . .
C C25 0.9290(3) 0.37537(14) 0.64658(13) 0.0383(7) Uani d 1 . .
H H25 0.957818 0.366739 0.686137 0.046 Uiso calc 1 . .
C C26 0.7883(3) 0.38229(13) 0.62420(12) 0.0345(6) Uani d 1 . .
H H26 0.721343 0.378035 0.648409 0.041 Uiso calc 1 . .
Fe Fe2 0.000000 0.80718(2) 0.750000 0.02335(12) Uani d 1 . .
Cl Cl2 0.18469(8) 0.86224(3) 0.76337(3) 0.03463(16) Uani d 1 . .
Cl Cl3 -0.00845(8) 0.75564(3) 0.67250(3) 0.03743(17) Uani d 1 . .
C C27 0.500000 0.6989(3) 0.750000 0.055(3) Uani d 0.592(4) . .
H H27A 0.480195 0.674166 0.781219 0.066 Uiso calc 0.2960(19) . .
H H27B 0.519802 0.674164 0.718782 0.066 Uiso calc 0.2960(19) . .
Cl Cl4 0.35377(18) 0.73688(9) 0.72448(9) 0.0700(8) Uani d 0.592(4) . .

loop_
_atom_site_aniso_label
_atom_site_aniso_U_11
_atom_site_aniso_U_22
_atom_site_aniso_U_33
_atom_site_aniso_U_12
_atom_site_aniso_U_13
_atom_site_aniso_U_23
Fe1 0.0147(2) 0.0175(2) 0.0161(2) -0.00051(16) 0.00312(16) -0.00011(17)
Cl1 0.0159(2) 0.0237(3) 0.0217(3) -0.0022(2) 0.00337(19) -0.0017(2)
P1 0.0166(3) 0.0264(3) 0.0167(3) 0.0014(2) 0.0037(2) 0.0001(2)
P2 0.0204(3) 0.0198(3) 0.0252(3) 0.0025(2) 0.0079(2) 0.0039(2)
C1 0.0302(13) 0.0347(14) 0.0263(13) 0.0083(11) 0.0126(11) 0.0114(11)
C2 0.0319(14) 0.0316(14) 0.0368(15) 0.0083(11) 0.0173(12) 0.0163(12)
C3 0.0173(17) 0.034(5) 0.016(3) 0.006(4) 0.0023(13) -0.002(3)
C4 0.031(2) 0.040(5) 0.0219(15) 0.002(4) 0.0027(14) 0.000(3)
C5 0.034(2) 0.058(5) 0.0226(19) 0.000(4) -0.0047(16) 0.002(4)
C6 0.0271(19) 0.065(5) 0.023(3) -0.007(4) 0.0028(18) -0.012(3)
C7 0.026(2) 0.046(4) 0.026(3) -0.011(3) 0.009(2) -0.011(3)
C8 0.021(2) 0.036(4) 0.020(3) -0.002(3) 0.0026(19) -0.004(3)
C3' 0.0173(17) 0.034(5) 0.016(3) 0.006(4) 0.0023(13) -0.002(3)
C4' 0.031(2) 0.040(5) 0.0219(15) 0.002(4) 0.0027(14) 0.000(3)
C5' 0.034(2) 0.058(5) 0.0226(19) 0.000(4) -0.0047(16) 0.002(4)
C6' 0.0271(19) 0.065(5) 0.023(3) -0.007(4) 0.0028(18) -0.012(3)
C7' 0.026(2) 0.046(4) 0.026(3) -0.011(3) 0.009(2) -0.011(3)
C8' 0.021(2) 0.036(4) 0.020(3) -0.002(3) 0.0026(19) -0.004(3)
C9 0.0175(10) 0.0288(12) 0.0181(11) 0.0019(9) 0.0044(8) -0.0001(9)
C10 0.0304(13) 0.0308(13) 0.0259(13) 0.0005(11) 0.0108(10) -0.0028(11)
C11 0.0471(18) 0.0383(16) 0.0328(16) 0.0147(14) 0.0204(13) 0.0000(12)
C12 0.0314(15) 0.060(2) 0.0336(16) 0.0217(14) 0.0166(12) 0.0098(15)
C13 0.0194(12) 0.0573(19) 0.0249(13) 0.0028(12) 0.0049(10) 0.0055(13)
C14 0.0197(11) 0.0357(14) 0.0200(12) -0.0018(10) 0.0056(9) -0.0004(10)
C15 0.0264(12) 0.0180(11) 0.0436(16) 0.0006(10) 0.0076(11) 0.0021(11)
C16 0.0257(13) 0.0199(13) 0.079(2) -0.0008(11) 0.0139(15) 0.0006(14)
C17 0.0311(16) 0.0241(15) 0.106(3) -0.0062(12) 0.0070(18) -0.0078(18)
C18 0.0420(18) 0.0233(15) 0.097(3) -0.0058(13) 0.0033(19) -0.0179(17)
C19 0.0376(16) 0.0255(14) 0.067(2) 0.0009(12) 0.0100(16) -0.0107(14)
C20 0.0289(13) 0.0230(13) 0.0455(17) 0.0009(10) 0.0083(12) -0.0008(12)
C21 0.0243(11) 0.0218(11) 0.0245(12) 0.0052(9) 0.0049(9) 0.0028(9)
C22 0.0231(11) 0.0226(11) 0.0227(12) 0.0022(9) 0.0023(9) 0.0021(9)
C23 0.0221(11) 0.0265(13) 0.0319(14) 0.0030(10) 0.0034(10) 0.0004(10)
C24 0.0271(13) 0.0269(13) 0.0364(15) 0.0047(10) -0.0022(11) -0.0031(11)
C25 0.0423(17) 0.0458(18) 0.0245(14) 0.0140(14) -0.0001(12) 0.0050(12)
C26 0.0362(15) 0.0416(16) 0.0270(14) 0.0135(13) 0.0091(12) 0.0083(12)
Fe2 0.0267(3) 0.0208(2) 0.0222(3) 0.000 0.0037(2) 0.000
Cl2 0.0376(4) 0.0405(4) 0.0270(3) -0.0135(3) 0.0093(3) -0.0080(3)
Cl3 0.0409(4) 0.0326(4) 0.0387(4) -0.0027(3) 0.0071(3) -0.0155(3)
C27 0.026(4) 0.030(4) 0.101(8) 0.000 -0.010(4) 0.000
Cl4 0.0446(9) 0.0845(14) 0.0813(14) 0.0320(9) 0.0126(8) 0.0329(10)

loop_
_atom_type_symbol
_atom_type_description
_atom_type_scat_dispersion_real
_atom_type_scat_dispersion_imag
_atom_type_scat_source
C C 0.0033 0.0016 'International Tables Vol C Tables 4.2.6.8 and 6.1.1.4'
H H 0.0000 0.0000 'International Tables Vol C Tables 4.2.6.8 and 6.1.1.4'
P P 0.1023 0.0942 'International Tables Vol C Tables 4.2.6.8 and 6.1.1.4'
Cl Cl 0.1484 0.1585 'International Tables Vol C Tables 4.2.6.8 and 6.1.1.4'
Fe Fe 0.3463 0.8444 'International Tables Vol C Tables 4.2.6.8 and 6.1.1.4'

loop_
_geom_angle_atom_site_label_1
_geom_angle_atom_site_label_2
_geom_angle_atom_site_label_3
_geom_angle_site_symmetry_1
_geom_angle_site_symmetry_3
_geom_angle
_geom_angle_publ_flag
Cl1 Fe1 Cl1 5_666 . 180.0 y
Cl1 Fe1 P1 5_666 . 87.63(2) ?
Cl1 Fe1 P1 . . 92.38(2) y
Cl1 Fe1 P1 5_666 5_666 92.38(2) ?
Cl1 Fe1 P1 . 5_666 87.62(2) y
P1 Fe1 P1 . 5_666 180.0 y
Cl1 Fe1 P2 5_666 5_666 92.42(2) ?
Cl1 Fe1 P2 . 5_666 87.58(2) y
P1 Fe1 P2 . 5_666 99.08(2) ?
P1 Fe1 P2 5_666 5_666 80.92(2) ?
Cl1 Fe1 P2 5_666 . 87.58(2) ?
Cl1 Fe1 P2 . . 92.42(2) y
P1 Fe1 P2 . . 80.92(2) y
P1 Fe1 P2 5_666 . 99.08(2) ?
P2 Fe1 P2 5_666 . 180.0 y
C1 P1 C3 . . 97.0(4) ?
C1 P1 C9 . . 100.81(12) ?
C3 P1 C9 . . 108.1(9) ?
C1 P1 C3' . . 107.6(3) ?
C9 P1 C3' . . 102.4(7) ?
C1 P1 Fe1 . . 106.98(9) ?
C3 P1 Fe1 . . 120.7(9) ?
C9 P1 Fe1 . . 118.90(8) ?
C3' P1 Fe1 . . 118.4(7) ?
C2 P2 C21 . . 103.54(13) ?
C2 P2 C15 . . 100.56(14) ?
C21 P2 C15 . . 106.04(12) ?
C2 P2 Fe1 . . 106.53(9) ?
C21 P2 Fe1 . . 117.26(9) ?
C15 P2 Fe1 . . 120.33(9) ?
C2 C1 P1 . . 119.0(2) ?
C2 C1 H1 . . 120.5 ?
P1 C1 H1 . . 120.5 ?
C1 C2 P2 . . 119.1(2) ?
C1 C2 H2 . . 120.4 ?
P2 C2 H2 . . 120.4 ?
C8 C3 C4 . . 121.4(7) ?
C8 C3 P1 . . 116.9(8) ?
C4 C3 P1 . . 121.7(8) ?
C5 C4 C3 . . 118.2(8) ?
C5 C4 H4 . . 120.9 ?
C3 C4 H4 . . 120.9 ?
C6 C5 C4 . . 120.6(8) ?
C6 C5 H5 . . 119.7 ?
C4 C5 H5 . . 119.7 ?
C5 C6 C7 . . 121.0(8) ?
C5 C6 H6 . . 119.5 ?
C7 C6 H6 . . 119.5 ?
C6 C7 C8 . . 119.8(8) ?
C6 C7 H7 . . 120.1 ?
C8 C7 H7 . . 120.1 ?
C3 C8 C7 . . 119.0(8) ?
C3 C8 H8 . . 120.5 ?
C7 C8 H8 . . 120.5 ?
C8' C3' C4' . . 117.9(5) ?
C8' C3' P1 . . 121.9(6) ?
C4' C3' P1 . . 120.2(6) ?
C5' C4' C3' . . 119.9(6) ?
C5' C4' H4' . . 120.0 ?
C3' C4' H4' . . 120.0 ?
C6' C5' C4' . . 121.0(6) ?
C6' C5' H5' . . 119.5 ?
C4' C5' H5' . . 119.5 ?
C5' C6' C7' . . 120.0(6) ?
C5' C6' H6' . . 120.0 ?
C7' C6' H6' . . 120.0 ?
C6' C7' C8' . . 120.0(6) ?
C6' C7' H7' . . 120.0 ?
C8' C7' H7' . . 120.0 ?
C3' C8' C7' . . 121.0(6) ?
C3' C8' H8' . . 119.5 ?
C7' C8' H8' . . 119.5 ?
C10 C9 C14 . . 118.8(2) ?
C10 C9 P1 . . 123.18(19) ?
C14 C9 P1 . . 118.00(19) ?
C11 C10 C9 . . 120.3(3) ?
C11 C10 H10 . . 119.8 ?
C9 C10 H10 . . 119.8 ?
C12 C11 C10 . . 120.1(3) ?
C12 C11 H11 . . 120.0 ?
C10 C11 H11 . . 120.0 ?
C11 C12 C13 . . 120.5(3) ?
C11 C12 H12 . . 119.7 ?
C13 C12 H12 . . 119.7 ?
C12 C13 C14 . . 119.4(3) ?
C12 C13 H13 . . 120.3 ?
C14 C13 H13 . . 120.3 ?
C13 C14 C9 . . 120.8(3) ?
C13 C14 H14 . . 119.6 ?
C9 C14 H14 . . 119.6 ?
C16 C15 C20 . . 119.8(3) ?
C16 C15 P2 . . 117.9(2) ?
C20 C15 P2 . . 122.4(2) ?
C17 C16 C15 . . 119.8(3) ?
C17 C16 H16 . . 120.1 ?
C15 C16 H16 . . 120.1 ?
C16 C17 C18 . . 120.5(3) ?
C16 C17 H17 . . 119.7 ?
C18 C17 H17 . . 119.7 ?
C19 C18 C17 . . 119.6(3) ?
C19 C18 H18 . . 120.2 ?
C17 C18 H18 . . 120.2 ?
C18 C19 C20 . . 120.6(3) ?
C18 C19 H19 . . 119.7 ?
C20 C19 H19 . . 119.7 ?
C19 C20 C15 . . 119.5(3) ?
C19 C20 H20 . . 120.3 ?
C15 C20 H20 . . 120.3 ?
C26 C21 C22 . . 119.0(2) ?
C26 C21 P2 . . 121.0(2) ?
C22 C21 P2 . . 119.92(19) ?
C23 C22 C21 . . 120.6(2) ?
C23 C22 H22 . . 119.7 ?
C21 C22 H22 . . 119.7 ?
C22 C23 C24 . . 119.8(3) ?
C22 C23 H23 . . 120.1 ?
C24 C23 H23 . . 120.1 ?
C25 C24 C23 . . 119.7(3) ?
C25 C24 H24 . . 120.1 ?
C23 C24 H24 . . 120.1 ?
C24 C25 C26 . . 120.5(3) ?
C24 C25 H25 . . 119.7 ?
C26 C25 H25 . . 119.7 ?
C25 C26 C21 . . 120.3(3) ?
C25 C26 H26 . . 119.9 ?
C21 C26 H26 . . 119.9 ?
Cl3 Fe2 Cl3 2_556 . 112.36(5) n
Cl3 Fe2 Cl2 2_556 . 107.77(3) ?
Cl3 Fe2 Cl2 . . 110.79(3) n
Cl3 Fe2 Cl2 2_556 2_556 110.79(3) ?
Cl3 Fe2 Cl2 . 2_556 107.76(3) n
Cl2 Fe2 Cl2 . 2_556 107.26(5) n
Cl4 C27 Cl4 2_656 . 116.2(5) n
Cl4 C27 H27A 2_656 . 108.2 ?
Cl4 C27 H27A . . 108.2 ?
Cl4 C27 H27B 2_656 . 108.2 ?
Cl4 C27 H27B . . 108.2 ?
H27A C27 H27B . . 107.4 ?

loop_
_geom_bond_atom_site_label_1
_geom_bond_atom_site_label_2
_geom_bond_site_symmetry_2
_geom_bond_distance
_geom_bond_publ_flag
Fe1 Cl1 5_666 2.2135(6) ?
Fe1 Cl1 . 2.2135(6) y
Fe1 P1 . 2.3662(6) y
Fe1 P1 5_666 2.3662(6) ?
Fe1 P2 5_666 2.3738(6) ?
Fe1 P2 . 2.3738(6) y
P1 C1 . 1.807(3) ?
P1 C3 . 1.822(6) ?
P1 C9 . 1.824(2) ?
P1 C3' . 1.832(5) ?
P2 C2 . 1.811(3) ?
P2 C21 . 1.825(3) ?
P2 C15 . 1.829(3) ?
C1 C2 . 1.319(4) ?
C1 H1 . 0.9500 ?
C2 H2 . 0.9500 ?
C3 C8 . 1.379(10) ?
C3 C4 . 1.393(10) ?
C4 C5 . 1.391(10) ?
C4 H4 . 0.9500 ?
C5 C6 . 1.369(10) ?
C5 H5 . 0.9500 ?
C6 C7 . 1.370(10) ?
C6 H6 . 0.9500 ?
C7 C8 . 1.397(10) ?
C7 H7 . 0.9500 ?
C8 H8 . 0.9500 ?
C3' C8' . 1.396(8) ?
C3' C4' . 1.413(8) ?
C4' C5' . 1.401(8) ?
C4' H4' . 0.9500 ?
C5' C6' . 1.368(8) ?
C5' H5' . 0.9500 ?
C6' C7' . 1.382(8) ?
C6' H6' . 0.9500 ?
C7' C8' . 1.401(8) ?
C7' H7' . 0.9500 ?
C8' H8' . 0.9500 ?
C9 C10 . 1.394(4) ?
C9 C14 . 1.395(3) ?
C10 C11 . 1.387(4) ?
C10 H10 . 0.9500 ?
C11 C12 . 1.379(5) ?
C11 H11 . 0.9500 ?
C12 C13 . 1.383(5) ?
C12 H12 . 0.9500 ?
C13 C14 . 1.390(4) ?
C13 H13 . 0.9500 ?
C14 H14 . 0.9500 ?
C15 C16 . 1.393(4) ?
C15 C20 . 1.406(4) ?
C16 C17 . 1.388(5) ?
C16 H16 . 0.9500 ?
C17 C18 . 1.391(5) ?
C17 H17 . 0.9500 ?
C18 C19 . 1.386(5) ?
C18 H18 . 0.9500 ?
C19 C20 . 1.389(4) ?
C19 H19 . 0.9500 ?
C20 H20 . 0.9500 ?
C21 C26 . 1.392(4) ?
C21 C22 . 1.393(4) ?
C22 C23 . 1.390(3) ?
C22 H22 . 0.9500 ?
C23 C24 . 1.390(4) ?
C23 H23 . 0.9500 ?
C24 C25 . 1.383(4) ?
C24 H24 . 0.9500 ?
C25 C26 . 1.387(4) ?
C25 H25 . 0.9500 ?
C26 H26 . 0.9500 ?
Fe2 Cl3 2_556 2.1936(8) ?
Fe2 Cl3 . 2.1937(8) n
Fe2 Cl2 . 2.1993(8) n
Fe2 Cl2 2_556 2.1993(7) ?
C27 Cl4 2_656 1.701(4) ?
C27 Cl4 . 1.701(4) n
C27 H27A . 0.9900 ?
C27 H27B . 0.9900 ?

loop_
_geom_torsion_atom_site_label_1
_geom_torsion_atom_site_label_2
_geom_torsion_atom_site_label_3
_geom_torsion_atom_site_label_4
_geom_torsion
C3 P1 C1 C2 -105.9(10)
C9 P1 C1 C2 144.1(2)
C3' P1 C1 C2 -109.1(8)
Fe1 P1 C1 C2 19.1(3)
P1 C1 C2 P2 0.6(4)
C21 P2 C2 C1 104.4(3)
C15 P2 C2 C1 -146.1(3)
Fe1 P2 C2 C1 -19.9(3)
C1 P1 C3 C8 -177(2)
C9 P1 C3 C8 -74(2)
Fe1 P1 C3 C8 68(2)
C1 P1 C3 C4 0(2)
C9 P1 C3 C4 104(2)
Fe1 P1 C3 C4 -114(2)
C8 C3 C4 C5 0(4)
P1 C3 C4 C5 -178.0(16)
C3 C4 C5 C6 1(2)
C4 C5 C6 C7 -0.9(19)
C5 C6 C7 C8 0.5(18)
C4 C3 C8 C7 0(4)
P1 C3 C8 C7 177.7(14)
C6 C7 C8 C3 0(3)
C1 P1 C3' C8' -178.4(15)
C9 P1 C3' C8' -72.6(18)
Fe1 P1 C3' C8' 60.3(18)
C1 P1 C3' C4' 2.9(18)
C9 P1 C3' C4' 108.6(15)
Fe1 P1 C3' C4' -118.4(14)
C8' C3' C4' C5' 3(2)
P1 C3' C4' C5' -178.7(11)
C3' C4' C5' C6' -1.0(18)
C4' C5' C6' C7' -0.2(13)
C5' C6' C7' C8' -0.2(13)
C4' C3' C8' C7' -3(3)
P1 C3' C8' C7' 178.3(11)
C6' C7' C8' C3' 1.8(19)
C1 P1 C9 C10 143.5(2)
C3 P1 C9 C10 42.3(6)
C3' P1 C9 C10 32.6(5)
Fe1 P1 C9 C10 -100.1(2)
C1 P1 C9 C14 -38.8(2)
C3 P1 C9 C14 -140.0(5)
C3' P1 C9 C14 -149.7(4)
Fe1 P1 C9 C14 77.6(2)
C14 C9 C10 C11 -2.9(4)
P1 C9 C10 C11 174.8(2)
C9 C10 C11 C12 1.6(4)
C10 C11 C12 C13 1.5(5)
C11 C12 C13 C14 -3.4(4)
C12 C13 C14 C9 2.1(4)
C10 C9 C14 C13 1.0(4)
P1 C9 C14 C13 -176.8(2)
C2 P2 C15 C16 47.9(3)
C21 P2 C15 C16 155.4(2)
Fe1 P2 C15 C16 -68.5(3)
C2 P2 C15 C20 -133.1(3)
C21 P2 C15 C20 -25.5(3)
Fe1 P2 C15 C20 110.6(2)
C20 C15 C16 C17 -3.8(5)
P2 C15 C16 C17 175.2(3)
C15 C16 C17 C18 0.7(6)
C16 C17 C18 C19 2.8(6)
C17 C18 C19 C20 -3.1(6)
C18 C19 C20 C15 0.0(5)
C16 C15 C20 C19 3.5(5)
P2 C15 C20 C19 -175.5(3)
C2 P2 C21 C26 -0.4(3)
C15 P2 C21 C26 -105.7(2)
Fe1 P2 C21 C26 116.6(2)
C2 P2 C21 C22 -178.3(2)
C15 P2 C21 C22 76.3(2)
Fe1 P2 C21 C22 -61.4(2)
C26 C21 C22 C23 -0.5(4)
P2 C21 C22 C23 177.5(2)
C21 C22 C23 C24 -1.0(4)
C22 C23 C24 C25 1.6(4)
C23 C24 C25 C26 -0.9(5)
C24 C25 C26 C21 -0.6(5)
C22 C21 C26 C25 1.2(4)
P2 C21 C26 C25 -176.7(2)

_cod_database_fobs_code 2242495
